data_9007073
loop_
_publ_author_name
'Quartieri, S.'
'Boscherini, F.'
'Chaboy, J.'
'Dalconi, M. C.'
'Oberti, R.'
'Zanetti, A.'

_publ_section_title
;Characterization of trace Nd and Ce site preference and coordination in
 natural melanites: a combined X-ray diffraction and high-energy XAFS study
 Sample: A204
;
_journal_name_full 'Physics and Chemistry of Minerals'
_journal_page_first 495
_journal_page_last 502
_journal_paper_doi 10.1007/s00269-002-0251-9
_journal_volume 29
_journal_year 2002
_chemical_formula_sum
;Al0.28 Ca2.912 Ce0.003 Fe1.336 Mg0.146 Mn0.019 Na0.025 Nd0.003 O12 Si2.337
 Ti0.889 Y0.007 Zr0.039
;
_chemical_name_mineral Melanite
_space_group_IT_number 230
_symmetry_space_group_name_Hall '-I 4bd 2c 3'
_symmetry_space_group_name_H-M 'I a -3 d'
_cell_angle_alpha 90
_cell_angle_beta 90
_cell_angle_gamma 90
_cell_formula_units_Z 8
_cell_length_a 12.124
_cell_length_b 12.124
_cell_length_c 12.124
_cell_volume 1782.123
_database_code_amcsd 0008658
_exptl_crystal_density_diffrn 3.800
_cod_original_formula_sum
;Ca2.912 Na.025 Zr.039 Y.007 Ce.003 Nd.003 Al.28 Fe1.336 Mn.019 Mg.146 Si2.337
 Ti.889 O12
;
_cod_database_code 9007073

loop_
_space_group_symop_operation_xyz
x,y,z
1/2+x,1/2+y,1/2+z
z,1/2-x,1/2+y
1/2+z,-x,+y
-y,1/2+z,1/2-x
1/2-y,+z,-x
x,1/2-y,1/2+z
1/2+x,-y,+z
-z,1/2+x,1/2-y
1/2-z,+x,-y
y,1/2-z,1/2+x
1/2+y,-z,+x
-x,1/2+y,1/2-z
1/2-x,+y,-z
3/4+x,1/4-z,3/4-y
1/4+x,3/4-z,1/4-y
3/4-z,1/4+y,3/4+x
1/4-z,3/4+y,1/4+x
3/4+y,1/4-x,3/4-z
1/4+y,3/4-x,1/4-z
3/4-x,1/4+z,3/4+y
1/4-x,3/4+z,1/4+y
3/4+z,1/4-y,3/4-x
1/4+z,3/4-y,1/4-x
3/4-y,1/4+x,3/4+z
1/4-y,3/4+x,1/4+z
1/4+x,1/4+z,1/4+y
3/4+x,3/4+z,3/4+y
1/4-z,1/4-y,1/4-x
3/4-z,3/4-y,3/4-x
1/4+y,1/4+x,1/4+z
3/4+y,3/4+x,3/4+z
1/4-x,1/4-z,1/4-y
3/4-x,3/4-z,3/4-y
1/4+z,1/4+y,1/4+x
3/4+z,3/4+y,3/4+x
1/4-y,1/4-x,1/4-z
3/4-y,3/4-x,3/4-z
1/2+z,x,1/2-y
+z,1/2+x,-y
1/2-y,-z,1/2+x
-y,1/2-z,+x
1/2+x,y,1/2-z
+x,1/2+y,-z
1/2-z,-x,1/2+y
-z,1/2-x,+y
1/2+y,z,1/2-x
+y,1/2+z,-x
1/2-x,-y,1/2+z
-x,1/2-y,+z
1/2-z,1/2+x,y
-z,+x,1/2+y
1/2+y,1/2-z,-x
+y,-z,1/2-x
1/2-x,1/2+y,z
-x,+y,1/2+z
1/2+z,1/2-x,-y
+z,-x,1/2-y
1/2-y,1/2+z,x
-y,+z,1/2+x
1/2+x,1/2-y,-z
+x,-y,1/2-z
3/4-x,3/4+z,1/4-y
1/4-x,1/4+z,3/4-y
3/4+z,3/4-y,1/4+x
1/4+z,1/4-y,3/4+x
3/4-y,3/4+x,1/4-z
1/4-y,1/4+x,3/4-z
3/4+x,3/4-z,1/4+y
1/4+x,1/4-z,3/4+y
3/4-z,3/4+y,1/4-x
1/4-z,1/4+y,3/4-x
3/4+y,3/4-x,1/4+z
1/4+y,1/4-x,3/4+z
1/4-x,3/4-z,3/4+y
3/4-x,1/4-z,1/4+y
1/4+z,3/4+y,3/4-x
3/4+z,1/4+y,1/4-x
1/4-y,3/4-x,3/4+z
3/4-y,1/4-x,1/4+z
1/4+x,3/4+z,3/4-y
3/4+x,1/4+z,1/4-y
1/4-z,3/4-y,3/4+x
3/4-z,1/4-y,1/4+x
1/4+y,3/4+x,3/4-z
3/4+y,1/4+x,1/4-z
-z,-x,-y
1/2-z,1/2-x,1/2-y
y,z,x
1/2+y,1/2+z,1/2+x
-x,-y,-z
1/2-x,1/2-y,1/2-z
z,x,y
1/2+z,1/2+x,1/2+y
-y,-z,-x
1/2-y,1/2-z,1/2-x

loop_
_atom_site_aniso_label
_atom_site_aniso_U_11
_atom_site_aniso_U_22
_atom_site_aniso_U_33
_atom_site_aniso_U_12
_atom_site_aniso_U_13
_atom_site_aniso_U_23
CaX 0.00670 0.01117 0.01117 0.00000 0.00000 0.00298
NaX 0.00670 0.01117 0.01117 0.00000 0.00000 0.00298
ZrX 0.00670 0.01117 0.01117 0.00000 0.00000 0.00298
SrX 0.00670 0.01117 0.01117 0.00000 0.00000 0.00298
YX 0.00670 0.01117 0.01117 0.00000 0.00000 0.00298
CeX 0.00670 0.01117 0.01117 0.00000 0.00000 0.00298
NdX 0.00670 0.01117 0.01117 0.00000 0.00000 0.00298
SmX 0.00670 0.01117 0.01117 0.00000 0.00000 0.00298
GdX 0.00670 0.01117 0.01117 0.00000 0.00000 0.00298
DyX 0.00670 0.01117 0.01117 0.00000 0.00000 0.00298
AlY 0.00670 0.00670 0.00670 0.00000 0.00000 0.00000
FeY 0.00670 0.00670 0.00670 0.00000 0.00000 0.00000
MnY 0.00670 0.00670 0.00670 0.00000 0.00000 0.00000
MgY 0.00670 0.00670 0.00670 0.00000 0.00000 0.00000
SiZ 0.00521 0.00670 0.00670 0.00000 0.00000 0.00000
TiZ 0.00521 0.00670 0.00670 0.00000 0.00000 0.00000
O 0.01489 0.01117 0.01043 -0.00223 0.00298 -0.00074

loop_
_atom_site_label
_atom_site_fract_x
_atom_site_fract_y
_atom_site_fract_z
_atom_site_occupancy
_atom_site_U_iso_or_equiv
_atom_site_type_symbol
_atom_site_attached_hydrogens
CaX 0.12500 0.00000 0.25000 0.97070 0.00950 Ca 0
NaX 0.12500 0.00000 0.25000 0.00830 0.00950 Na 0
ZrX 0.12500 0.00000 0.25000 0.01300 0.00950 Zr 0
SrX 0.12500 0.00000 0.25000 0.00030 0.00950 Sr 0
YX 0.12500 0.00000 0.25000 0.00230 0.00950 Y 0
CeX 0.12500 0.00000 0.25000 0.00100 0.00950 Ce 0
NdX 0.12500 0.00000 0.25000 0.00100 0.00950 Nd 0
SmX 0.12500 0.00000 0.25000 0.00030 0.00950 Sm 0
GdX 0.12500 0.00000 0.25000 0.00030 0.00950 Gd 0
DyX 0.12500 0.00000 0.25000 0.00030 0.00950 Dy 0
AlY 0.00000 0.00000 0.00000 0.14000 0.00697 Al 0
FeY 0.00000 0.00000 0.00000 0.66800 0.00697 Fe 0
MnY 0.00000 0.00000 0.00000 0.00950 0.00697 Mn 0
MgY 0.00000 0.00000 0.00000 0.07300 0.00697 Mg 0
SiZ 0.37500 0.00000 0.25000 0.77900 0.00633 Si 0
TiZ 0.37500 0.00000 0.25000 0.29630 0.00633 Ti 0
O 0.03770 0.04810 0.65360 1.00000 0.01216 O 0

loop_
_cod_changelog_entry_id
_cod_changelog_entry_author
_cod_changelog_entry_date
_cod_changelog_entry_text
1
;cod-tools version 3.8.0
Id: cif_guess_AMCSD_atom_types 9581 2023-05-17 12:35:41Z saulius
;
2023-05-23T09:19:31+03:00
;Derived atom types and hydrogen counts
from atom names that follow the AMCSD naming convention
(Wat == water, O-H == hydroxyl).
;

loop_
_cod_related_entry_id
_cod_related_entry_database
_cod_related_entry_code
1 AMCSD 0008658
